data_4072090
loop_
_publ_author_name
'Cooke, Craig E.'
'Jennings, Michael C.'
'Katz, Michael J.'
'Pomeroy, R. K.'
'Clyburne, Jason A. C.'

_publ_section_title
;
 NHC Complexes of Osmium Clusters: A Structural and Reactivity Study
;
_journal_issue 22
_journal_name_full Organometallics
_journal_page_first 5777
_journal_paper_doi 10.1021/om800577x
_journal_volume 27
_journal_year 2008
_chemical_formula_moiety '2(C38 H28 N2 O10 Os4), C H2 Cl2'
_chemical_formula_sum 'C38.5 H29 Cl N2 O10 Os4'
_chemical_formula_weight 1475.89
_chemical_name_systematic
; 
 ? 
;
_space_group_IT_number 2
_symmetry_cell_setting triclinic
_symmetry_space_group_name_Hall '-P 1'
_symmetry_space_group_name_H-M 'P -1'
_atom_sites_solution_hydrogens geom
_atom_sites_solution_primary direct
_atom_sites_solution_secondary difmap
_audit_creation_method SHELXL-97
_cell_angle_alpha 73.738(2)
_cell_angle_beta 86.774(3)
_cell_angle_gamma 62.890(2)
_cell_formula_units_Z 2
_cell_length_a 12.3075(5)
_cell_length_b 12.7131(7)
_cell_length_c 15.1134(7)
_cell_measurement_reflns_used 7480
_cell_measurement_temperature 150(2)
_cell_measurement_theta_max 30.03
_cell_measurement_theta_min 1.70
_cell_volume 2013.66(17)
_computing_cell_refinement 'DENZO-SMN (Otwinowski & Minor, 1997)'
_computing_data_collection 'COLLECT (Nonius, 1997-2001)'
_computing_data_reduction DENZO-SMN
_computing_molecular_graphics 'SHELXTL/PC (Sheldrick, 2001)'
_computing_publication_material SHELXTL/PC
_computing_structure_refinement 'SHELXL-97 (Sheldrick, 1997)'
_computing_structure_solution 'SHELXS-97 (Sheldrick, 1997)'
_diffrn_ambient_temperature 150(2)
_diffrn_measured_fraction_theta_full 0.992
_diffrn_measured_fraction_theta_max 0.992
_diffrn_measurement_device_type 'Nonius Kappa-CCD'
_diffrn_measurement_method '\f scans, and \w scans with \k offsets'
_diffrn_radiation_monochromator graphite
_diffrn_radiation_source 'fine-focus sealed tube'
_diffrn_radiation_type MoK\a
_diffrn_radiation_wavelength 0.71073
_diffrn_reflns_av_R_equivalents 0.0870
_diffrn_reflns_av_sigmaI/netI 0.0767
_diffrn_reflns_limit_h_max 14
_diffrn_reflns_limit_h_min -14
_diffrn_reflns_limit_k_max 15
_diffrn_reflns_limit_k_min -14
_diffrn_reflns_limit_l_max 17
_diffrn_reflns_limit_l_min -17
_diffrn_reflns_number 24599
_diffrn_reflns_theta_full 25.03
_diffrn_reflns_theta_max 25.03
_diffrn_reflns_theta_min 2.62
_diffrn_standards_number 0
_exptl_absorpt_coefficient_mu 12.704
_exptl_absorpt_correction_T_max 0.1434
_exptl_absorpt_correction_T_min 0.0610
_exptl_absorpt_correction_type multi-scan
_exptl_absorpt_process_details 'DENZO-SMN (Otwinowski & Minor, 1997)'
_exptl_crystal_colour red
_exptl_crystal_density_diffrn 2.434
_exptl_crystal_density_method 'not measured'
_exptl_crystal_description block
_exptl_crystal_F_000 1350
_exptl_crystal_size_max 0.50
_exptl_crystal_size_mid 0.33
_exptl_crystal_size_min 0.25
_refine_diff_density_max 1.545
_refine_diff_density_min -2.022
_refine_diff_density_rms 0.232
_refine_ls_extinction_method none
_refine_ls_goodness_of_fit_ref 0.999
_refine_ls_hydrogen_treatment mixed
_refine_ls_matrix_type full
_refine_ls_number_parameters 482
_refine_ls_number_reflns 7057
_refine_ls_number_restraints 6
_refine_ls_restrained_S_all 1.000
_refine_ls_R_factor_all 0.0688
_refine_ls_R_factor_gt 0.0442
_refine_ls_shift/su_max 0.000
_refine_ls_shift/su_mean 0.000
_refine_ls_structure_factor_coef Fsqd
_refine_ls_weighting_details 'calc w=1/[\s^2^(Fo^2^)+(0.0601P)^2^] where P=(Fo^2^+2Fc^2^)/3'
_refine_ls_weighting_scheme calc
_refine_ls_wR_factor_gt 0.1047
_refine_ls_wR_factor_ref 0.1147
_reflns_number_gt 5221
_reflns_number_total 7057
_reflns_threshold_expression I>2\s(I)
_cod_data_source_file om800577x_si_010.cif
_cod_data_source_block 06056
_cod_depositor_comments
;
The following automatic conversions were performed:

'_symmetry_cell_setting' value 'Triclinic' changed to 'triclinic'
according to /home/saulius/struct/CIF-dictionaries/cif_core.dic
dictionary named 'cif_core.dic' version 2.4.1 from 2010-06-29.

Automatic conversion script
Id: cif_fix_values 1715 2011-07-08 13:25:40Z adriana 
;
_cod_original_cell_volume 2013.67(17)
_cod_original_formula_sum 'C38.50 H29 Cl N2 O10 Os4'
_cod_database_code 4072090

loop_
_symmetry_equiv_pos_as_xyz
'x, y, z'
'-x, -y, -z'

loop_
_atom_site_label
_atom_site_type_symbol
_atom_site_fract_x
_atom_site_fract_y
_atom_site_fract_z
_atom_site_U_iso_or_equiv
_atom_site_adp_type
_atom_site_occupancy
_atom_site_symmetry_multiplicity
_atom_site_calc_flag
_atom_site_refinement_flags
_atom_site_disorder_assembly
_atom_site_disorder_group
Os1 Os 0.12319(4) 0.04814(4) 0.17447(3) 0.02773(13) Uani 1 1 d D . .
Os2 Os 0.36927(4) -0.08650(4) 0.23314(3) 0.03562(14) Uani 1 1 d . . .
Os3 Os 0.29989(4) 0.13603(4) 0.11931(3) 0.03505(14) Uani 1 1 d . . .
Os4 Os 0.23079(5) 0.10996(5) 0.30594(4) 0.04641(16) Uani 1 1 d D . .
H1 H 0.137(9) 0.054(10) 0.284(6) 0.056 Uiso 1 1 d D . .
C1 C -0.0239(9) 0.0139(10) 0.2116(7) 0.031(3) Uani 1 1 d . . .
N2 N -0.0219(7) -0.0977(8) 0.2261(6) 0.032(2) Uani 1 1 d . . .
C3 C -0.1324(10) -0.0957(11) 0.2624(8) 0.040(3) Uani 1 1 d . . .
H3A H -0.1527 -0.1621 0.2777 0.048 Uiso 1 1 calc R . .
C4 C -0.2026(11) 0.0191(12) 0.2709(9) 0.052(4) Uani 1 1 d . . .
H4A H -0.2807 0.0486 0.2948 0.062 Uiso 1 1 calc R . .
N5 N -0.1364(9) 0.0859(9) 0.2369(6) 0.038(2) Uani 1 1 d . . .
C11 C 0.0244(10) 0.2183(11) 0.1029(9) 0.036(3) Uani 1 1 d . . .
O11 O -0.0363(7) 0.3182(7) 0.0606(6) 0.050(2) Uani 1 1 d . . .
C12 C 0.1343(9) -0.0034(10) 0.0693(9) 0.035(3) Uani 1 1 d . . .
O12 O 0.1455(8) -0.0349(8) 0.0014(6) 0.050(2) Uani 1 1 d . . .
C21 C 0.5308(11) -0.1284(11) 0.2683(10) 0.051(4) Uani 1 1 d . . .
O21 O 0.6316(8) -0.1540(10) 0.2865(8) 0.074(3) Uani 1 1 d . . .
C22 C 0.4299(10) -0.1688(12) 0.1423(10) 0.045(3) Uani 1 1 d . . .
O22 O 0.4694(8) -0.2197(9) 0.0859(7) 0.060(3) Uani 1 1 d . . .
C31 C 0.4434(11) 0.1472(12) 0.1297(9) 0.049(3) Uani 1 1 d . . .
O31 O 0.5369(9) 0.1498(10) 0.1391(7) 0.075(3) Uani 1 1 d . . .
C32 C 0.3354(10) 0.0981(11) 0.0079(9) 0.041(3) Uani 1 1 d . . .
O32 O 0.3601(8) 0.0723(9) -0.0604(7) 0.056(2) Uani 1 1 d . . .
C33 C 0.2149(11) 0.3069(12) 0.0572(9) 0.042(3) Uani 1 1 d . . .
O33 O 0.1630(8) 0.4113(8) 0.0178(7) 0.060(3) Uani 1 1 d . . .
C41 C 0.3769(16) 0.1195(19) 0.3261(14) 0.096(7) Uani 1 1 d . . .
O41 O 0.4626(11) 0.1235(15) 0.3424(11) 0.130(6) Uani 1 1 d . . .
C42 C 0.1717(16) 0.1264(14) 0.4236(12) 0.073(5) Uani 1 1 d . . .
O42 O 0.1432(13) 0.1416(12) 0.4944(7) 0.098(4) Uani 1 1 d . . .
C43 C 0.1369(14) 0.2834(15) 0.2490(9) 0.055(4) Uani 1 1 d . . .
O43 O 0.0687(10) 0.3887(9) 0.2182(7) 0.073(3) Uani 1 1 d . . .
C51 C -0.1795(7) 0.2069(5) 0.2422(5) 0.043(3) Uani 1 1 d G . .
C52 C -0.1492(7) 0.2266(6) 0.3212(4) 0.049(3) Uani 1 1 d G . .
C53 C -0.1825(7) 0.3458(7) 0.3237(5) 0.052(3) Uani 1 1 d G . .
H53A H -0.1617 0.3593 0.3777 0.062 Uiso 1 1 calc R . .
C54 C -0.2461(7) 0.4454(5) 0.2472(6) 0.046(3) Uani 1 1 d G . .
C55 C -0.2765(6) 0.4257(6) 0.1681(5) 0.042(3) Uani 1 1 d G . .
H55A H -0.3200 0.4938 0.1158 0.051 Uiso 1 1 calc R . .
C56 C -0.2432(7) 0.3065(7) 0.1656(4) 0.038(3) Uani 1 1 d G . .
C57 C -0.0948(12) 0.1230(13) 0.4069(9) 0.061(4) Uani 1 1 d . . .
H57A H -0.0761 0.1524 0.4545 0.091 Uiso 1 1 calc R . .
H57B H -0.0194 0.0575 0.3940 0.091 Uiso 1 1 calc R . .
H57C H -0.1532 0.0906 0.4288 0.091 Uiso 1 1 calc R . .
C58 C -0.2787(15) 0.5743(13) 0.2503(11) 0.077(5) Uani 1 1 d . . .
H58A H -0.2763 0.6244 0.1884 0.116 Uiso 1 1 calc R . .
H58B H -0.2197 0.5703 0.2936 0.116 Uiso 1 1 calc R . .
H58C H -0.3612 0.6118 0.2707 0.116 Uiso 1 1 calc R . .
C59 C -0.2820(11) 0.2883(12) 0.0775(9) 0.051(3) Uani 1 1 d . . .
H59A H -0.3698 0.3120 0.0755 0.077 Uiso 1 1 calc R . .
H59B H -0.2355 0.2015 0.0787 0.077 Uiso 1 1 calc R . .
H59C H -0.2652 0.3399 0.0226 0.077 Uiso 1 1 calc R . .
C61 C 0.0788(5) -0.2041(6) 0.2097(5) 0.032(3) Uani 1 1 d G . .
C62 C 0.0598(5) -0.2852(7) 0.1749(5) 0.043(3) Uani 1 1 d G . .
C63 C 0.1592(7) -0.3901(7) 0.1630(6) 0.050(3) Uani 1 1 d G . .
H63A H 0.1462 -0.4456 0.1392 0.060 Uiso 1 1 calc R . .
C64 C 0.2777(6) -0.4140(5) 0.1860(6) 0.053(3) Uani 1 1 d G . .
C65 C 0.2967(5) -0.3329(6) 0.2208(5) 0.039(3) Uani 1 1 d G . .
H65A H 0.3777 -0.3492 0.2364 0.047 Uiso 1 1 calc R . .
C66 C 0.1973(6) -0.2279(6) 0.2327(5) 0.033(3) Uani 1 1 d G . .
C67 C -0.0674(11) -0.2660(12) 0.1484(9) 0.051(3) Uani 1 1 d . . .
H67A H -0.1042 -0.2911 0.2044 0.076 Uiso 1 1 calc R . .
H67B H -0.0602 -0.3159 0.1073 0.076 Uiso 1 1 calc R . .
H67C H -0.1192 -0.1787 0.1166 0.076 Uiso 1 1 calc R . .
C68 C 0.3825(15) -0.5274(12) 0.1732(11) 0.086(6) Uani 1 1 d . . .
H68A H 0.4124 -0.5907 0.2330 0.129 Uiso 1 1 calc R . .
H68B H 0.4486 -0.5082 0.1478 0.129 Uiso 1 1 calc R . .
H68C H 0.3557 -0.5579 0.1303 0.129 Uiso 1 1 calc R . .
C69 C 0.2150(10) -0.1326(11) 0.2612(8) 0.039(3) Uani 1 1 d . . .
C71 C 0.2706(11) -0.1663(11) 0.3535(8) 0.041(3) Uani 1 1 d . D .
C72 C 0.3114(12) -0.0884(13) 0.3756(9) 0.052(4) Uani 1 1 d . . .
C73 C 0.3907(15) -0.1354(17) 0.4587(10) 0.080(5) Uani 1 1 d . D .
H73A H 0.4253 -0.0882 0.4728 0.096 Uiso 1 1 calc R . .
C74 C 0.4155(17) -0.2492(18) 0.5172(10) 0.089(6) Uani 1 1 d . . .
H74A H 0.4648 -0.2786 0.5734 0.107 Uiso 0.50 1 calc PR A 1
C75 C 0.3684(16) -0.3256(16) 0.4956(10) 0.085(6) Uani 1 1 d . C .
H75A H 0.3863 -0.4033 0.5385 0.102 Uiso 0.50 1 calc PR B 2
C76 C 0.2991(12) -0.2887(12) 0.4154(9) 0.055(4) Uani 1 1 d . . .
H76A H 0.2705 -0.3400 0.4003 0.066 Uiso 1 1 calc R D .
C78 C 0.419(3) -0.446(4) 0.576(3) 0.108(13) Uiso 0.50 1 d P C 1
H78A H 0.4356 -0.5155 0.5517 0.162 Uiso 0.50 1 calc PR C 1
H78B H 0.3593 -0.4402 0.6219 0.162 Uiso 0.50 1 calc PR C 1
H78C H 0.4957 -0.4592 0.6044 0.162 Uiso 0.50 1 calc PR C 1
C77 C 0.478(3) -0.319(3) 0.611(2) 0.080(10) Uiso 0.50 1 d P D 2
H77A H 0.5672 -0.3527 0.6077 0.120 Uiso 0.50 1 calc PR D 2
H77B H 0.4575 -0.3863 0.6377 0.120 Uiso 0.50 1 calc PR D 2
H77C H 0.4522 -0.2634 0.6507 0.120 Uiso 0.50 1 calc PR D 2
C81 C -0.073(3) -0.484(7) 0.547(3) 0.26(3) Uiso 0.50 1 d PDU E -1
H81A H -0.0380 -0.5746 0.5677 0.315 Uiso 0.50 1 calc PR E -1
H81B H -0.0425 -0.4592 0.5936 0.315 Uiso 0.50 1 calc PR E -1
Cl82 Cl -0.221(3) -0.424(3) 0.546(2) 0.354(15) Uiso 0.50 1 d PDU E -1
Cl83 Cl -0.024(3) -0.442(4) 0.448(3) 0.44(2) Uiso 0.50 1 d PDU E -1

loop_
_atom_site_aniso_label
_atom_site_aniso_U_11
_atom_site_aniso_U_22
_atom_site_aniso_U_33
_atom_site_aniso_U_23
_atom_site_aniso_U_13
_atom_site_aniso_U_12
Os1 0.0203(2) 0.0200(2) 0.0402(3) -0.00463(19) 0.00286(18) -0.00932(19)
Os2 0.0221(2) 0.0305(3) 0.0501(3) -0.0043(2) -0.0033(2) -0.0121(2)
Os3 0.0253(3) 0.0278(3) 0.0542(3) -0.0087(2) 0.0045(2) -0.0157(2)
Os4 0.0521(3) 0.0477(3) 0.0506(3) -0.0192(3) 0.0045(3) -0.0293(3)
C1 0.020(6) 0.023(6) 0.040(7) 0.000(5) -0.001(5) -0.006(5)
N2 0.017(5) 0.033(6) 0.040(5) -0.003(5) 0.003(4) -0.011(4)
C3 0.034(7) 0.039(7) 0.053(8) -0.003(6) 0.011(6) -0.028(6)
C4 0.036(8) 0.049(9) 0.067(9) -0.003(7) 0.015(7) -0.026(7)
N5 0.035(6) 0.024(5) 0.040(6) 0.005(4) -0.003(4) -0.009(5)
C11 0.028(6) 0.036(8) 0.063(8) -0.025(7) 0.023(6) -0.025(6)
O11 0.028(5) 0.018(5) 0.073(6) 0.013(4) 0.008(4) -0.001(4)
C12 0.007(5) 0.021(6) 0.073(9) -0.014(6) 0.012(5) -0.004(5)
O12 0.058(6) 0.046(6) 0.055(5) -0.022(5) 0.015(5) -0.029(5)
C21 0.029(7) 0.033(7) 0.092(11) -0.023(8) 0.013(7) -0.014(6)
O21 0.040(6) 0.062(7) 0.120(9) -0.016(7) -0.022(6) -0.026(6)
C22 0.013(6) 0.031(7) 0.070(9) 0.017(7) -0.007(6) -0.008(6)
O22 0.043(6) 0.047(6) 0.086(7) -0.026(6) 0.020(5) -0.016(5)
C31 0.037(8) 0.040(8) 0.073(9) -0.006(7) -0.005(7) -0.024(7)
O31 0.053(6) 0.077(8) 0.111(9) -0.020(7) -0.007(6) -0.046(6)
C32 0.029(7) 0.026(7) 0.068(9) -0.001(6) 0.013(6) -0.021(6)
O32 0.037(5) 0.061(7) 0.067(6) -0.018(6) 0.017(5) -0.021(5)
C33 0.047(8) 0.041(8) 0.057(8) -0.021(7) 0.018(6) -0.034(7)
O33 0.049(6) 0.021(5) 0.091(7) 0.001(5) 0.005(5) -0.010(5)
C41 0.077(12) 0.129(18) 0.145(17) -0.087(15) 0.024(12) -0.072(13)
O41 0.086(9) 0.181(16) 0.195(15) -0.122(14) 0.011(9) -0.081(11)
C42 0.106(14) 0.059(11) 0.073(11) -0.031(9) 0.014(10) -0.048(11)
O42 0.164(13) 0.104(10) 0.052(7) -0.029(7) 0.027(7) -0.080(10)
C43 0.085(11) 0.063(10) 0.046(8) -0.025(8) 0.017(8) -0.054(10)
O43 0.106(9) 0.038(6) 0.080(7) -0.018(6) 0.036(7) -0.038(7)
C51 0.032(7) 0.044(8) 0.044(7) -0.008(6) 0.011(6) -0.015(6)
C52 0.034(7) 0.024(7) 0.055(8) 0.009(6) -0.007(6) 0.004(6)
C53 0.056(9) 0.027(7) 0.050(8) -0.011(6) 0.006(7) 0.000(7)
C54 0.032(7) 0.030(7) 0.060(8) -0.007(6) 0.001(6) -0.004(6)
C55 0.029(7) 0.021(6) 0.055(8) 0.011(6) -0.006(6) -0.005(6)
C56 0.026(6) 0.038(7) 0.042(7) -0.007(6) 0.012(5) -0.012(6)
C57 0.052(9) 0.045(9) 0.060(9) -0.012(7) 0.005(7) -0.002(7)
C58 0.078(11) 0.045(10) 0.080(12) -0.013(9) -0.012(9) -0.005(9)
C59 0.049(8) 0.043(8) 0.066(9) -0.014(7) 0.013(7) -0.027(7)
C61 0.016(6) 0.016(5) 0.056(7) -0.005(5) 0.005(5) -0.003(5)
C62 0.047(8) 0.035(7) 0.043(7) -0.001(6) 0.001(6) -0.021(7)
C63 0.057(9) 0.037(8) 0.069(9) -0.014(7) 0.017(7) -0.034(7)
C64 0.062(9) 0.026(7) 0.065(9) -0.006(7) 0.015(7) -0.022(7)
C65 0.038(7) 0.021(6) 0.058(8) -0.006(6) 0.009(6) -0.016(6)
C66 0.028(6) 0.024(6) 0.052(7) -0.015(6) 0.014(5) -0.013(5)
C67 0.052(8) 0.051(9) 0.059(8) 0.002(7) -0.004(6) -0.041(8)
C68 0.123(15) 0.025(8) 0.089(12) -0.024(8) 0.041(11) -0.016(9)
C69 0.022(6) 0.033(7) 0.049(7) 0.001(6) -0.004(5) -0.007(6)
C71 0.035(7) 0.036(7) 0.041(7) -0.002(6) 0.002(6) -0.013(6)
C72 0.057(9) 0.053(9) 0.042(8) -0.005(7) -0.006(7) -0.025(8)
C73 0.082(12) 0.091(14) 0.048(9) -0.007(9) -0.034(9) -0.027(11)
C74 0.093(14) 0.078(14) 0.037(9) 0.002(9) -0.019(9) 0.003(12)
C75 0.092(13) 0.051(10) 0.042(9) 0.025(8) 0.001(9) 0.003(10)
C76 0.054(9) 0.038(8) 0.048(8) 0.007(7) -0.005(7) -0.010(7)

loop_
_atom_type_symbol
_atom_type_description
_atom_type_scat_dispersion_real
_atom_type_scat_dispersion_imag
_atom_type_scat_source
C C 0.0033 0.0016 'International Tables Vol C Tables 4.2.6.8 and 6.1.1.4'
H H 0.0000 0.0000 'International Tables Vol C Tables 4.2.6.8 and 6.1.1.4'
N N 0.0061 0.0033 'International Tables Vol C Tables 4.2.6.8 and 6.1.1.4'
O O 0.0106 0.0060 'International Tables Vol C Tables 4.2.6.8 and 6.1.1.4'
Os Os -1.2165 7.6030 'International Tables Vol C Tables 4.2.6.8 and 6.1.1.4'
Cl Cl 0.1484 0.1585 'International Tables Vol C Tables 4.2.6.8 and 6.1.1.4'

loop_
_geom_angle_atom_site_label_1
_geom_angle_atom_site_label_2
_geom_angle_atom_site_label_3
_geom_angle
C12 Os1 C11 90.5(5)
C12 Os1 C1 91.3(4)
C11 Os1 C1 95.0(4)
C12 Os1 C69 93.1(5)
C11 Os1 C69 174.0(4)
C1 Os1 C69 80.1(4)
C12 Os1 Os2 96.2(3)
C11 Os1 Os2 132.2(3)
C1 Os1 Os2 131.9(3)
C69 Os1 Os2 52.2(3)
C12 Os1 Os3 92.5(3)
C11 Os1 Os3 76.6(3)
C1 Os1 Os3 170.8(3)
C69 Os1 Os3 108.0(3)
Os2 Os1 Os3 55.869(16)
C12 Os1 Os4 149.6(3)
C11 Os1 Os4 94.5(3)
C1 Os1 Os4 118.0(3)
C69 Os1 Os4 84.9(3)
Os2 Os1 Os4 59.018(17)
Os3 Os1 Os4 59.802(16)
C12 Os1 H1 165(4)
C11 Os1 H1 105(4)
C1 Os1 H1 88(3)
C69 Os1 H1 72(4)
Os2 Os1 H1 73(4)
Os3 Os1 H1 91(3)
Os4 Os1 H1 31(3)
C22 Os2 C21 88.4(5)
C22 Os2 C69 95.7(4)
C21 Os2 C69 146.6(5)
C22 Os2 C72 149.8(5)
C21 Os2 C72 92.9(5)
C69 Os2 C72 67.5(5)
C22 Os2 C71 117.8(5)
C21 Os2 C71 113.7(5)
C69 Os2 C71 36.6(4)
C72 Os2 C71 35.6(4)
C22 Os2 Os3 95.3(4)
C21 Os2 Os3 100.4(4)
C69 Os2 Os3 112.2(3)
C72 Os2 Os3 114.1(4)
C71 Os2 Os3 131.8(3)
C22 Os2 Os1 101.2(3)
C21 Os2 Os1 162.0(4)
C69 Os2 Os1 48.3(3)
C72 Os2 Os1 86.4(3)
C71 Os2 Os1 75.4(3)
Os3 Os2 Os1 63.934(16)
C22 Os2 Os4 157.5(4)
C21 Os2 Os4 103.0(4)
C69 Os2 Os4 85.5(3)
C72 Os2 Os4 50.2(4)
C71 Os2 Os4 75.6(3)
Os3 Os2 Os4 63.855(19)
Os1 Os2 Os4 63.083(17)
C31 Os3 C32 92.9(5)
C31 Os3 C33 90.8(5)
C32 Os3 C33 91.4(5)
C31 Os3 Os2 98.5(4)
C32 Os3 Os2 100.0(3)
C33 Os3 Os2 164.9(3)
C31 Os3 Os1 156.6(4)
C32 Os3 Os1 100.0(3)
C33 Os3 Os1 108.2(3)
Os2 Os3 Os1 60.198(16)
C31 Os3 Os4 101.4(4)
C32 Os3 Os4 157.3(3)
C33 Os3 Os4 105.8(4)
Os2 Os3 Os4 60.790(19)
Os1 Os3 Os4 60.929(16)
C41 Os4 C42 95.7(7)
C41 Os4 C43 94.3(7)
C42 Os4 C43 91.6(6)
C41 Os4 C72 93.7(7)
C42 Os4 C72 84.3(6)
C43 Os4 C72 171.3(5)
C41 Os4 Os2 88.5(5)
C42 Os4 Os2 135.7(5)
C43 Os4 Os2 132.2(4)
C72 Os4 Os2 51.4(3)
C41 Os4 Os3 82.7(6)
C42 Os4 Os3 169.0(5)
C43 Os4 Os3 77.6(4)
C72 Os4 Os3 106.7(3)
Os2 Os4 Os3 55.355(17)
C41 Os4 Os1 138.8(5)
C42 Os4 Os1 124.7(5)
C43 Os4 Os1 92.6(4)
C72 Os4 Os1 83.5(3)
Os2 Os4 Os1 57.899(15)
Os3 Os4 Os1 59.269(15)
C41 Os4 H1 160(4)
C42 Os4 H1 95(3)
C43 Os4 H1 102(4)
C72 Os4 H1 71(4)
Os2 Os4 H1 72(4)
Os3 Os4 H1 90(3)
Os1 Os4 H1 31(3)
N2 C1 N5 104.1(9)
N2 C1 Os1 124.5(8)
N5 C1 Os1 131.0(8)
C1 N2 C3 111.0(9)
C1 N2 C61 124.6(8)
C3 N2 C61 124.3(8)
C4 C3 N2 106.7(10)
C4 C3 H3A 126.7
N2 C3 H3A 126.7
C3 C4 N5 106.1(10)
C3 C4 H4A 127.0
N5 C4 H4A 127.0
C1 N5 C51 126.6(9)
C1 N5 C4 112.0(10)
C51 N5 C4 120.9(10)
O11 C11 Os1 178.3(9)
O12 C12 Os1 177.1(9)
O21 C21 Os2 177.4(13)
O22 C22 Os2 178.8(10)
O31 C31 Os3 177.3(12)
O32 C32 Os3 178.4(12)
O33 C33 Os3 178.9(11)
O41 C41 Os4 176.7(19)
O42 C42 Os4 173.5(14)
O43 C43 Os4 172.8(12)
C52 C51 C56 120.0
C52 C51 N5 119.7(6)
C56 C51 N5 120.0(6)
C53 C52 C51 120.0
C53 C52 C57 119.2(7)
C51 C52 C57 120.4(7)
C52 C53 C54 120.0
C52 C53 H53A 120.0
C54 C53 H53A 120.0
C55 C54 C53 120.0
C55 C54 C58 120.7(8)
C53 C54 C58 119.2(8)
C54 C55 C56 120.0
C54 C55 H55A 120.0
C56 C55 H55A 120.0
C55 C56 C51 120.0
C55 C56 C59 118.6(7)
C51 C56 C59 121.4(7)
C52 C57 H57A 109.5
C52 C57 H57B 109.5
H57A C57 H57B 109.5
C52 C57 H57C 109.5
H57A C57 H57C 109.5
H57B C57 H57C 109.5
C54 C58 H58A 109.5
C54 C58 H58B 109.5
H58A C58 H58B 109.5
C54 C58 H58C 109.5
H58A C58 H58C 109.5
H58B C58 H58C 109.5
C56 C59 H59A 109.5
C56 C59 H59B 109.5
H59A C59 H59B 109.5
C56 C59 H59C 109.5
H59A C59 H59C 109.5
H59B C59 H59C 109.5
C62 C61 C66 120.0
C62 C61 N2 121.3(6)
C66 C61 N2 118.7(6)
C61 C62 C63 120.0
C61 C62 C67 123.3(7)
C63 C62 C67 116.7(7)
C64 C63 C62 120.0
C64 C63 H63A 120.0
C62 C63 H63A 120.0
C63 C64 C65 120.0
C63 C64 C68 119.0(9)
C65 C64 C68 121.0(9)
C64 C65 C66 120.0
C64 C65 H65A 120.0
C66 C65 H65A 120.0
C65 C66 C61 120.0
C65 C66 C69 121.2(6)
C61 C66 C69 118.5(6)
C62 C67 H67A 109.5
C62 C67 H67B 109.5
H67A C67 H67B 109.5
C62 C67 H67C 109.5
H67A C67 H67C 109.5
H67B C67 H67C 109.5
C64 C68 H68A 109.5
C64 C68 H68B 109.5
H68A C68 H68B 109.5
C64 C68 H68C 109.5
H68A C68 H68C 109.5
H68B C68 H68C 109.5
C71 C69 C66 118.0(10)
C71 C69 Os1 124.8(9)
C66 C69 Os1 115.8(7)
C71 C69 Os2 77.7(7)
C66 C69 Os2 127.4(7)
Os1 C69 Os2 79.6(4)
C72 C71 C69 119.1(11)
C72 C71 C76 122.1(11)
C69 C71 C76 118.2(11)
C72 C71 Os2 66.4(7)
C69 C71 Os2 65.7(6)
C76 C71 Os2 135.1(9)
C71 C72 C73 118.4(13)
C71 C72 Os4 122.6(9)
C73 C72 Os4 117.8(11)
C71 C72 Os2 78.0(7)
C73 C72 Os2 126.5(11)
Os4 C72 Os2 78.4(4)
C74 C73 C72 119.1(16)
C74 C73 H73A 120.5
C72 C73 H73A 120.5
C73 C74 C75 121.7(14)
C73 C74 C77 134(2)
C75 C74 C77 104(2)
C73 C74 H74A 119.1
C75 C74 H74A 119.1
C77 C74 H74A 15.4
C76 C75 C74 121.5(14)
C76 C75 C78 132(2)
C74 C75 C78 106.0(19)
C76 C75 H75A 119.2
C74 C75 H75A 119.2
C78 C75 H75A 13.5
C75 C76 C71 116.9(14)
C75 C76 H76A 121.5
C71 C76 H76A 121.5
C75 C78 H78A 109.5
C75 C78 H78B 109.5
H78A C78 H78B 109.5
C75 C78 H78C 109.5
H78A C78 H78C 109.5
H78B C78 H78C 109.5
C74 C77 H77A 109.5
C74 C77 H77B 109.5
H77A C77 H77B 109.5
C74 C77 H77C 109.5
H77A C77 H77C 109.5
H77B C77 H77C 109.5
Cl82 C81 Cl83 114(2)
Cl82 C81 H81A 108.8
Cl83 C81 H81A 108.8
Cl82 C81 H81B 108.8
Cl83 C81 H81B 108.8
H81A C81 H81B 107.7

loop_
_geom_bond_atom_site_label_1
_geom_bond_atom_site_label_2
_geom_bond_distance
Os1 C12 1.858(13)
Os1 C11 1.941(13)
Os1 C1 2.062(10)
Os1 C69 2.094(12)
Os1 Os2 2.7597(6)
Os1 Os3 2.8569(6)
Os1 Os4 2.9049(6)
Os1 H1 1.69(6)
Os2 C22 1.875(16)
Os2 C21 1.875(12)
Os2 C69 2.217(11)
Os2 C72 2.227(13)
Os2 C71 2.377(11)
Os2 Os3 2.6326(7)
Os2 Os4 2.7930(7)
Os3 C31 1.854(11)
Os3 C32 1.855(14)
Os3 C33 1.895(13)
Os3 Os4 2.8725(7)
Os4 C41 1.903(15)
Os4 C42 1.912(16)
Os4 C43 1.915(16)
Os4 C72 2.192(14)
Os4 H1 1.69(6)
C1 N2 1.362(13)
C1 N5 1.372(14)
N2 C3 1.430(13)
N2 C61 1.433(10)
C3 C4 1.355(17)
C3 H3A 0.9500
C4 N5 1.410(14)
C4 H4A 0.9500
N5 C51 1.405(11)
C11 O11 1.146(14)
C12 O12 1.182(13)
C21 O21 1.157(13)
C22 O22 1.165(15)
C31 O31 1.184(13)
C32 O32 1.152(14)
C33 O33 1.162(15)
C41 O41 1.123(16)
C42 O42 1.149(16)
C43 O43 1.176(17)
C51 C52 1.3900
C51 C56 1.3900
C52 C53 1.3900
C52 C57 1.483(14)
C53 C54 1.3900
C53 H53A 0.9500
C54 C55 1.3900
C54 C58 1.514(15)
C55 C56 1.3900
C55 H55A 0.9500
C56 C59 1.549(13)
C57 H57A 0.9800
C57 H57B 0.9800
C57 H57C 0.9800
C58 H58A 0.9800
C58 H58B 0.9800
C58 H58C 0.9800
C59 H59A 0.9800
C59 H59B 0.9800
C59 H59C 0.9800
C61 C62 1.3900
C61 C66 1.3900
C62 C63 1.3900
C62 C67 1.529(12)
C63 C64 1.3900
C63 H63A 0.9500
C64 C65 1.3900
C64 C68 1.487(14)
C65 C66 1.3900
C65 H65A 0.9500
C66 C69 1.499(13)
C67 H67A 0.9800
C67 H67B 0.9800
C67 H67C 0.9800
C68 H68A 0.9800
C68 H68B 0.9800
C68 H68C 0.9800
C69 C71 1.450(16)
C71 C72 1.415(17)
C71 C76 1.465(17)
C72 C73 1.439(17)
C73 C74 1.37(2)
C73 H73A 0.9500
C74 C75 1.45(2)
C74 C77 1.48(3)
C74 H74A 0.9500
C75 C76 1.36(2)
C75 C78 1.54(4)
C75 H75A 0.9500
C76 H76A 0.9500
C78 H78A 0.9800
C78 H78B 0.9800
C78 H78C 0.9800
C77 H77A 0.9800
C77 H77B 0.9800
C77 H77C 0.9800
C81 Cl82 1.62(2)
C81 Cl83 1.63(2)
C81 H81A 0.9900
C81 H81B 0.9900

loop_
_geom_torsion_atom_site_label_1
_geom_torsion_atom_site_label_2
_geom_torsion_atom_site_label_3
_geom_torsion_atom_site_label_4
_geom_torsion
C12 Os1 Os2 C22 -1.5(5)
C11 Os1 Os2 C22 -97.8(6)
C1 Os1 Os2 C22 95.7(5)
C69 Os1 Os2 C22 87.6(6)
Os3 Os1 Os2 C22 -90.4(4)
Os4 Os1 Os2 C22 -162.9(4)
C12 Os1 Os2 C21 119.7(14)
C11 Os1 Os2 C21 23.4(15)
C1 Os1 Os2 C21 -143.0(14)
C69 Os1 Os2 C21 -151.1(15)
Os3 Os1 Os2 C21 30.8(14)
Os4 Os1 Os2 C21 -41.6(14)
C12 Os1 Os2 C69 -89.2(5)
C11 Os1 Os2 C69 174.6(6)
C1 Os1 Os2 C69 8.1(6)
Os3 Os1 Os2 C69 -178.1(4)
Os4 Os1 Os2 C69 109.5(4)
C12 Os1 Os2 C72 -152.0(5)
C11 Os1 Os2 C72 111.7(6)
C1 Os1 Os2 C72 -54.8(5)
C69 Os1 Os2 C72 -62.9(5)
Os3 Os1 Os2 C72 119.1(4)
Os4 Os1 Os2 C72 46.6(4)
C12 Os1 Os2 C71 -117.6(4)
C11 Os1 Os2 C71 146.1(5)
C1 Os1 Os2 C71 -20.4(5)
C69 Os1 Os2 C71 -28.5(5)
Os3 Os1 Os2 C71 153.5(3)
Os4 Os1 Os2 C71 81.0(3)
C12 Os1 Os2 Os3 88.9(3)
C11 Os1 Os2 Os3 -7.4(4)
C1 Os1 Os2 Os3 -173.8(4)
C69 Os1 Os2 Os3 178.1(4)
Os4 Os1 Os2 Os3 -72.435(19)
C12 Os1 Os2 Os4 161.3(3)
C11 Os1 Os2 Os4 65.1(4)
C1 Os1 Os2 Os4 -101.4(4)
C69 Os1 Os2 Os4 -109.5(4)
Os3 Os1 Os2 Os4 72.435(19)
C22 Os2 Os3 C31 -90.4(5)
C21 Os2 Os3 C31 -1.1(6)
C69 Os2 Os3 C31 171.2(5)
C72 Os2 Os3 C31 96.9(6)
C71 Os2 Os3 C31 134.2(6)
Os1 Os2 Os3 C31 169.7(4)
Os4 Os2 Os3 C31 98.4(4)
C22 Os2 Os3 C32 4.1(5)
C21 Os2 Os3 C32 93.4(5)
C69 Os2 Os3 C32 -94.3(5)
C72 Os2 Os3 C32 -168.7(5)
C71 Os2 Os3 C32 -131.3(5)
Os1 Os2 Os3 C32 -95.9(3)
Os4 Os2 Os3 C32 -167.1(3)
C22 Os2 Os3 C33 142.1(14)
C21 Os2 Os3 C33 -128.6(14)
C69 Os2 Os3 C33 43.7(14)
C72 Os2 Os3 C33 -30.6(14)
C71 Os2 Os3 C33 6.7(14)
Os1 Os2 Os3 C33 42.2(13)
Os4 Os2 Os3 C33 -29.1(13)
C22 Os2 Os3 Os1 99.9(3)
C21 Os2 Os3 Os1 -170.8(4)
C69 Os2 Os3 Os1 1.6(3)
C72 Os2 Os3 Os1 -72.8(4)
C71 Os2 Os3 Os1 -35.4(4)
Os4 Os2 Os3 Os1 -71.259(17)
C22 Os2 Os3 Os4 171.2(3)
C21 Os2 Os3 Os4 -99.5(4)
C69 Os2 Os3 Os4 72.8(3)
C72 Os2 Os3 Os4 -1.5(4)
C71 Os2 Os3 Os4 35.8(4)
Os1 Os2 Os3 Os4 71.259(17)
C12 Os1 Os3 C31 -122.3(11)
C11 Os1 Os3 C31 147.8(11)
C1 Os1 Os3 C31 123(2)
C69 Os1 Os3 C31 -28.2(11)
Os2 Os1 Os3 C31 -26.6(11)
Os4 Os1 Os3 C31 44.5(11)
C12 Os1 Os3 C32 0.1(5)
C11 Os1 Os3 C32 -89.7(5)
C1 Os1 Os3 C32 -114.3(19)
C69 Os1 Os3 C32 94.3(5)
Os2 Os1 Os3 C32 95.9(4)
Os4 Os1 Os3 C32 166.9(4)
C12 Os1 Os3 C33 94.9(5)
C11 Os1 Os3 C33 5.0(5)
C1 Os1 Os3 C33 -19.5(19)
C69 Os1 Os3 C33 -171.0(5)
Os2 Os1 Os3 C33 -169.4(4)
Os4 Os1 Os3 C33 -98.3(4)
C12 Os1 Os3 Os2 -95.7(3)
C11 Os1 Os3 Os2 174.4(3)
C1 Os1 Os3 Os2 149.9(19)
C69 Os1 Os3 Os2 -1.6(4)
Os4 Os1 Os3 Os2 71.03(2)
C12 Os1 Os3 Os4 -166.8(3)
C11 Os1 Os3 Os4 103.4(3)
C1 Os1 Os3 Os4 78.8(19)
C69 Os1 Os3 Os4 -72.6(4)
Os2 Os1 Os3 Os4 -71.03(2)
C22 Os2 Os4 C41 -105.7(10)
C21 Os2 Os4 C41 13.1(8)
C69 Os2 Os4 C41 160.3(7)
C72 Os2 Os4 C41 96.0(8)
C71 Os2 Os4 C41 124.5(7)
Os3 Os2 Os4 C41 -82.2(6)
Os1 Os2 Os4 C41 -154.8(6)
C22 Os2 Os4 C42 157.6(11)
C21 Os2 Os4 C42 -83.6(8)
C69 Os2 Os4 C42 63.7(7)
C72 Os2 Os4 C42 -0.7(8)
C71 Os2 Os4 C42 27.9(7)
Os3 Os2 Os4 C42 -178.9(7)
Os1 Os2 Os4 C42 108.6(7)
C22 Os2 Os4 C43 -11.3(10)
C21 Os2 Os4 C43 107.6(7)
C69 Os2 Os4 C43 -105.2(6)
C72 Os2 Os4 C43 -169.6(7)
C71 Os2 Os4 C43 -141.0(6)
Os3 Os2 Os4 C43 12.3(5)
Os1 Os2 Os4 C43 -60.3(5)
C22 Os2 Os4 C72 158.3(10)
C21 Os2 Os4 C72 -82.9(6)
C69 Os2 Os4 C72 64.4(5)
C71 Os2 Os4 C72 28.6(5)
Os3 Os2 Os4 C72 -178.2(4)
Os1 Os2 Os4 C72 109.3(4)
C22 Os2 Os4 Os3 -23.5(8)
C21 Os2 Os4 Os3 95.3(4)
C69 Os2 Os4 Os3 -117.4(3)
C72 Os2 Os4 Os3 178.2(4)
C71 Os2 Os4 Os3 -153.2(3)
Os1 Os2 Os4 Os3 -72.557(17)
C22 Os2 Os4 Os1 49.0(8)
C21 Os2 Os4 Os1 167.9(4)
C69 Os2 Os4 Os1 -44.9(3)
C72 Os2 Os4 Os1 -109.3(4)
C71 Os2 Os4 Os1 -80.7(3)
Os3 Os2 Os4 Os1 72.557(17)
C31 Os3 Os4 C41 -0.3(7)
C32 Os3 Os4 C41 127.9(11)
C33 Os3 Os4 C41 -94.4(7)
Os2 Os3 Os4 C41 93.2(6)
Os1 Os3 Os4 C41 163.3(6)
C31 Os3 Os4 C42 82(3)
C32 Os3 Os4 C42 -149(3)
C33 Os3 Os4 C42 -12(3)
Os2 Os3 Os4 C42 176(3)
Os1 Os3 Os4 C42 -114(3)
C31 Os3 Os4 C43 95.8(6)
C32 Os3 Os4 C43 -136.0(10)
C33 Os3 Os4 C43 1.7(5)
Os2 Os3 Os4 C43 -170.7(4)
Os1 Os3 Os4 C43 -100.7(4)
C31 Os3 Os4 C72 -91.9(5)
C32 Os3 Os4 C72 36.2(10)
C33 Os3 Os4 C72 173.9(5)
Os2 Os3 Os4 C72 1.5(4)
Os1 Os3 Os4 C72 71.6(4)
C31 Os3 Os4 Os2 -93.4(4)
C32 Os3 Os4 Os2 34.7(9)
C33 Os3 Os4 Os2 172.4(3)
Os1 Os3 Os4 Os2 70.082(17)
C31 Os3 Os4 Os1 -163.5(4)
C32 Os3 Os4 Os1 -35.4(9)
C33 Os3 Os4 Os1 102.3(3)
Os2 Os3 Os4 Os1 -70.082(17)
C12 Os1 Os4 C41 1.2(12)
C11 Os1 Os4 C41 -97.4(10)
C1 Os1 Os4 C41 164.5(10)
C69 Os1 Os4 C41 88.6(10)
Os2 Os1 Os4 C41 40.3(10)
Os3 Os1 Os4 C41 -25.7(10)
C12 Os1 Os4 C42 -165.4(9)
C11 Os1 Os4 C42 96.0(7)
C1 Os1 Os4 C42 -2.1(7)
C69 Os1 Os4 C42 -78.0(7)
Os2 Os1 Os4 C42 -126.3(6)
Os3 Os1 Os4 C42 167.7(6)
C12 Os1 Os4 C43 100.9(8)
C11 Os1 Os4 C43 2.2(5)
C1 Os1 Os4 C43 -95.9(5)
C69 Os1 Os4 C43 -171.7(5)
Os2 Os1 Os4 C43 139.9(4)
Os3 Os1 Os4 C43 73.9(4)
C12 Os1 Os4 C72 -86.9(8)
C11 Os1 Os4 C72 174.4(5)
C1 Os1 Os4 C72 76.3(5)
C69 Os1 Os4 C72 0.5(5)
Os2 Os1 Os4 C72 -47.9(4)
Os3 Os1 Os4 C72 -113.8(4)
C12 Os1 Os4 Os2 -39.0(7)
C11 Os1 Os4 Os2 -137.7(3)
C1 Os1 Os4 Os2 124.3(3)
C69 Os1 Os4 Os2 48.4(3)
Os3 Os1 Os4 Os2 -65.934(18)
C12 Os1 Os4 Os3 26.9(7)
C11 Os1 Os4 Os3 -71.7(3)
C1 Os1 Os4 Os3 -169.8(3)
C69 Os1 Os4 Os3 114.3(3)
Os2 Os1 Os4 Os3 65.934(18)
C12 Os1 C1 N2 57.8(9)
C11 Os1 C1 N2 148.4(9)
C69 Os1 C1 N2 -35.2(9)
Os2 Os1 C1 N2 -41.7(11)
Os3 Os1 C1 N2 172.3(12)
Os4 Os1 C1 N2 -113.9(9)
C12 Os1 C1 N5 -130.1(11)
C11 Os1 C1 N5 -39.6(11)
C69 Os1 C1 N5 136.9(11)
Os2 Os1 C1 N5 130.4(9)
Os3 Os1 C1 N5 -16(3)
Os4 Os1 C1 N5 58.2(11)
N5 C1 N2 C3 -1.3(12)
Os1 C1 N2 C3 172.5(7)
N5 C1 N2 C61 -179.6(9)
Os1 C1 N2 C61 -5.8(14)
C1 N2 C3 C4 -0.4(14)
C61 N2 C3 C4 177.9(10)
N2 C3 C4 N5 2.0(14)
N2 C1 N5 C51 174.3(9)
Os1 C1 N5 C51 1.0(16)
N2 C1 N5 C4 2.6(13)
Os1 C1 N5 C4 -170.7(8)
C3 C4 N5 C1 -3.0(14)
C3 C4 N5 C51 -175.1(10)
C12 Os1 C11 O11 75(36)
C1 Os1 C11 O11 -16(36)
C69 Os1 C11 O11 -52(38)
Os2 Os1 C11 O11 174(100)
Os3 Os1 C11 O11 167(36)
Os4 Os1 C11 O11 -135(36)
C11 Os1 C12 O12 83(20)
C1 Os1 C12 O12 178(100)
C69 Os1 C12 O12 -102(20)
Os2 Os1 C12 O12 -49(20)
Os3 Os1 C12 O12 7(20)
Os4 Os1 C12 O12 -16(20)
C22 Os2 C21 O21 32(24)
C69 Os2 C21 O21 130(24)
C72 Os2 C21 O21 -178(100)
C71 Os2 C21 O21 152(24)
Os3 Os2 C21 O21 -63(24)
Os1 Os2 C21 O21 -91(24)
Os4 Os2 C21 O21 -128(24)
C21 Os2 C22 O22 -20(55)
C69 Os2 C22 O22 -167(55)
C72 Os2 C22 O22 -113(55)
C71 Os2 C22 O22 -136(55)
Os3 Os2 C22 O22 80(55)
Os1 Os2 C22 O22 145(55)
Os4 Os2 C22 O22 101(55)
C32 Os3 C31 O31 -106(27)
C33 Os3 C31 O31 163(27)
Os2 Os3 C31 O31 -5(27)
Os1 Os3 C31 O31 18(28)
Os4 Os3 C31 O31 57(27)
C31 Os3 C32 O32 53(37)
C33 Os3 C32 O32 144(37)
Os2 Os3 C32 O32 -46(37)
Os1 Os3 C32 O32 -107(37)
Os4 Os3 C32 O32 -76(37)
C31 Os3 C33 O33 100(54)
C32 Os3 C33 O33 7(54)
Os2 Os3 C33 O33 -132(53)
Os1 Os3 C33 O33 -94(54)
Os4 Os3 C33 O33 -158(54)
C42 Os4 C41 O41 22(31)
C43 Os4 C41 O41 114(31)
C72 Os4 C41 O41 -63(31)
Os2 Os4 C41 O41 -114(31)
Os3 Os4 C41 O41 -169(31)
Os1 Os4 C41 O41 -147(30)
C41 Os4 C42 O42 23(14)
C43 Os4 C42 O42 -72(14)
C72 Os4 C42 O42 116(14)
Os2 Os4 C42 O42 117(14)
Os3 Os4 C42 O42 -59(16)
Os1 Os4 C42 O42 -166(14)
C41 Os4 C43 O43 -147(9)
C42 Os4 C43 O43 -51(9)
C72 Os4 C43 O43 11(11)
Os2 Os4 C43 O43 121(9)
Os3 Os4 C43 O43 132(9)
Os1 Os4 C43 O43 74(9)
C1 N5 C51 C52 -83.5(11)
C4 N5 C51 C52 87.5(10)
C1 N5 C51 C56 90.9(11)
C4 N5 C51 C56 -98.2(10)
C56 C51 C52 C53 0.0
N5 C51 C52 C53 174.4(8)
C56 C51 C52 C57 172.6(9)
N5 C51 C52 C57 -13.0(10)
C51 C52 C53 C54 0.0
C57 C52 C53 C54 -172.7(9)
C52 C53 C54 C55 0.0
C52 C53 C54 C58 -178.4(10)
C53 C54 C55 C56 0.0
C58 C54 C55 C56 178.4(10)
C54 C55 C56 C51 0.0
C54 C55 C56 C59 178.2(8)
C52 C51 C56 C55 0.0
N5 C51 C56 C55 -174.4(8)
C52 C51 C56 C59 -178.1(8)
N5 C51 C56 C59 7.5(9)
C1 N2 C61 C62 -143.1(8)
C3 N2 C61 C62 38.8(12)
C1 N2 C61 C66 39.3(12)
C3 N2 C61 C66 -138.8(9)
C66 C61 C62 C63 0.0
N2 C61 C62 C63 -177.6(8)
C66 C61 C62 C67 179.7(8)
N2 C61 C62 C67 2.2(9)
C61 C62 C63 C64 0.0
C67 C62 C63 C64 -179.7(8)
C62 C63 C64 C65 0.0
C62 C63 C64 C68 179.6(10)
C63 C64 C65 C66 0.0
C68 C64 C65 C66 -179.6(10)
C64 C65 C66 C61 0.0
C64 C65 C66 C69 -173.9(8)
C62 C61 C66 C65 0.0
N2 C61 C66 C65 177.6(7)
C62 C61 C66 C69 174.1(8)
N2 C61 C66 C69 -8.3(9)
C65 C66 C69 C71 -67.4(12)
C61 C66 C69 C71 118.5(9)
C65 C66 C69 Os1 125.2(6)
C61 C66 C69 Os1 -48.8(9)
C65 C66 C69 Os2 28.5(11)
C61 C66 C69 Os2 -145.5(6)
C12 Os1 C69 C71 162.4(10)
C11 Os1 C69 C71 -71(4)
C1 Os1 C69 C71 -106.9(10)
Os2 Os1 C69 C71 67.0(9)
Os3 Os1 C69 C71 68.7(10)
Os4 Os1 C69 C71 12.8(9)
C12 Os1 C69 C66 -31.2(8)
C11 Os1 C69 C66 95(4)
C1 Os1 C69 C66 59.5(7)
Os2 Os1 C69 C66 -126.6(9)
Os3 Os1 C69 C66 -124.9(6)
Os4 Os1 C69 C66 179.1(7)
C12 Os1 C69 Os2 95.4(4)
C11 Os1 C69 Os2 -138(4)
C1 Os1 C69 Os2 -173.9(4)
Os3 Os1 C69 Os2 1.7(4)
Os4 Os1 C69 Os2 -54.2(2)
C22 Os2 C69 C71 130.7(8)
C21 Os2 C69 C71 35.0(13)
C72 Os2 C69 C71 -23.2(7)
Os3 Os2 C69 C71 -131.2(6)
Os1 Os2 C69 C71 -129.3(9)
Os4 Os2 C69 C71 -71.8(7)
C22 Os2 C69 C66 14.6(10)
C21 Os2 C69 C66 -81.1(13)
C72 Os2 C69 C66 -139.3(10)
C71 Os2 C69 C66 -116.1(12)
Os3 Os2 C69 C66 112.8(8)
Os1 Os2 C69 C66 114.6(10)
Os4 Os2 C69 C66 172.1(9)
C22 Os2 C69 Os1 -100.0(5)
C21 Os2 C69 Os1 164.3(7)
C72 Os2 C69 Os1 106.1(5)
C71 Os2 C69 Os1 129.3(9)
Os3 Os2 C69 Os1 -1.9(4)
Os4 Os2 C69 Os1 57.5(3)
C66 C69 C71 C72 167.0(10)
Os1 C69 C71 C72 -26.8(16)
Os2 C69 C71 C72 41.0(11)
C66 C69 C71 C76 -3.8(16)
Os1 C69 C71 C76 162.3(9)
Os2 C69 C71 C76 -129.8(11)
C66 C69 C71 Os2 126.0(10)
Os1 C69 C71 Os2 -67.9(7)
C22 Os2 C71 C72 160.2(8)
C21 Os2 C71 C72 58.9(9)
C69 Os2 C71 C72 -141.2(12)
Os3 Os2 C71 C72 -72.0(8)
Os1 Os2 C71 C72 -104.6(8)
Os4 Os2 C71 C72 -39.2(7)
C22 Os2 C71 C69 -58.5(8)
C21 Os2 C71 C69 -159.8(7)
C72 Os2 C71 C69 141.2(12)
Os3 Os2 C71 C69 69.2(8)
Os1 Os2 C71 C69 36.6(7)
Os4 Os2 C71 C69 102.1(7)
C22 Os2 C71 C76 47.7(14)
C21 Os2 C71 C76 -53.6(14)
C69 Os2 C71 C76 106.3(15)
C72 Os2 C71 C76 -112.5(15)
Os3 Os2 C71 C76 175.5(11)
Os1 Os2 C71 C76 142.9(13)
Os4 Os2 C71 C76 -151.7(13)
C69 C71 C72 C73 -165.9(13)
C76 C71 C72 C73 5(2)
Os2 C71 C72 C73 -125.2(14)
C69 C71 C72 Os4 26.9(17)
C76 C71 C72 Os4 -162.6(9)
Os2 C71 C72 Os4 67.7(8)
C69 C71 C72 Os2 -40.7(11)
C76 C71 C72 Os2 129.7(12)
C41 Os4 C72 C71 -152.6(12)
C42 Os4 C72 C71 112.0(12)
C43 Os4 C72 C71 50(4)
Os2 Os4 C72 C71 -67.5(10)
Os3 Os4 C72 C71 -69.1(11)
Os1 Os4 C72 C71 -13.9(10)
C41 Os4 C72 C73 40.2(13)
C42 Os4 C72 C73 -55.2(13)
C43 Os4 C72 C73 -117(3)
Os2 Os4 C72 C73 125.3(13)
Os3 Os4 C72 C73 123.8(11)
Os1 Os4 C72 C73 178.9(12)
C41 Os4 C72 Os2 -85.1(6)
C42 Os4 C72 Os2 179.5(6)
C43 Os4 C72 Os2 117(3)
Os3 Os4 C72 Os2 -1.6(4)
Os1 Os4 C72 Os2 53.6(2)
C22 Os2 C72 C71 -36.4(13)
C21 Os2 C72 C71 -128.2(8)
C69 Os2 C72 C71 23.8(7)
Os3 Os2 C72 C71 129.1(7)
Os1 Os2 C72 C71 69.8(7)
Os4 Os2 C72 C71 127.3(9)
C22 Os2 C72 C73 80.2(17)
C21 Os2 C72 C73 -11.6(15)
C69 Os2 C72 C73 140.4(15)
C71 Os2 C72 C73 116.6(17)
Os3 Os2 C72 C73 -114.3(14)
Os1 Os2 C72 C73 -173.6(14)
Os4 Os2 C72 C73 -116.1(15)
C22 Os2 C72 Os4 -163.7(7)
C21 Os2 C72 Os4 104.5(5)
C69 Os2 C72 Os4 -103.4(5)
C71 Os2 C72 Os4 -127.3(9)
Os3 Os2 C72 Os4 1.8(4)
Os1 Os2 C72 Os4 -57.5(3)
C71 C72 C73 C74 -5(2)
Os4 C72 C73 C74 162.3(13)
Os2 C72 C73 C74 -101.5(18)
C72 C73 C74 C75 3(3)
C72 C73 C74 C77 -171(2)
C73 C74 C75 C76 1(3)
C77 C74 C75 C76 176.8(19)
C73 C74 C75 C78 178(2)
C77 C74 C75 C78 -6(3)
C74 C75 C76 C71 -2(2)
C78 C75 C76 C71 -178(2)
C72 C71 C76 C75 -1(2)
C69 C71 C76 C75 169.8(13)
Os2 C71 C76 C75 87.0(17)
